data_4337885
loop_
_publ_author_name
'Hess, Jeannine'
'Konatschnig, Sandro'
'Morard, Sandra'
'Pierroz, Vanessa'
'Ferrari, Stefano'
'Spingler, Bernhard'
'Gasser, Gilles'

_publ_section_title
;
 Novel, Mercury-Free Synthetic Pathway for Trifluoromethylthio-Substituted
 Metallocenes.
;
_journal_issue 7
_journal_name_full 'Inorganic chemistry'
_journal_page_first 3662
_journal_paper_doi 10.1021/ic403169z
_journal_volume 53
_journal_year 2014
_chemical_formula_sum 'C11 H9 N Ru S'
_chemical_formula_weight 288.32
_chemical_name_systematic
; 
 ? 
;
_space_group_IT_number 62
_symmetry_cell_setting orthorhombic
_symmetry_space_group_name_Hall '-P 2ac 2n'
_symmetry_space_group_name_H-M 'P n m a'
_atom_sites_solution_hydrogens geom
_atom_sites_solution_primary direct
_atom_sites_solution_secondary difmap
_audit_creation_method SHELXL-97
_cell_angle_alpha 90.00
_cell_angle_beta 90.00
_cell_angle_gamma 90.00
_cell_formula_units_Z 4
_cell_length_a 10.1795(4)
_cell_length_b 8.8273(4)
_cell_length_c 11.3535(4)
_cell_measurement_reflns_used 4193
_cell_measurement_temperature 183(2)
_cell_measurement_theta_max 32.508
_cell_measurement_theta_min 3.496
_cell_volume 1020.20(7)
_computing_cell_refinement 'CrysAlis RED (Oxford, 2007)'
_computing_data_collection 'CrysAlis RED (Oxford, 2007)'
_computing_data_reduction 'CrysAlis RED (Oxford, 2007)'
_computing_molecular_graphics 'ORTEP-3 (Farrugia, 1997)'
_computing_publication_material 'SHELXL-97 (Sheldrick, 2008)'
_computing_structure_refinement 'SHELXL-97 (Sheldrick, 2008)'
_computing_structure_solution 'SIR-97 (Altomare, 1999)'
_diffrn_ambient_temperature 183(2)
_diffrn_detector_area_resol_mean 10.4498
_diffrn_measured_fraction_theta_full 0.999
_diffrn_measured_fraction_theta_max 0.951
_diffrn_measurement_device_type 'Xcalibur Ruby'
_diffrn_measurement_method '\o oscillation scan'
_diffrn_radiation_monochromator graphite
_diffrn_radiation_source 'Enhance (Mo) X-ray Source'
_diffrn_radiation_type MoK\a
_diffrn_radiation_wavelength 0.7107
_diffrn_reflns_av_R_equivalents 0.0330
_diffrn_reflns_av_sigmaI/netI 0.0233
_diffrn_reflns_limit_h_max 14
_diffrn_reflns_limit_h_min -15
_diffrn_reflns_limit_k_max 12
_diffrn_reflns_limit_k_min -12
_diffrn_reflns_limit_l_max 16
_diffrn_reflns_limit_l_min -17
_diffrn_reflns_number 8719
_diffrn_reflns_theta_full 30.44
_diffrn_reflns_theta_max 32.68
_diffrn_reflns_theta_min 2.69
_exptl_absorpt_coefficient_mu 1.695
_exptl_absorpt_correction_T_max 0.8763
_exptl_absorpt_correction_T_min 0.6303
_exptl_absorpt_correction_type analytical
_exptl_absorpt_process_details
;
CrysAlisPro, Agilent Technologies,
Version 1.171.36.32 (release 02-08-2013 CrysAlis171 .NET)
(compiled Aug  2 2013,16:46:58)
Analytical numeric absorption correction using a multifaceted crystal
model based on expressions derived by R.C. Clark & J.S. Reid.
(Clark, R. C. & Reid, J. S. (1995). Acta Cryst. A51, 887-897)
;
_exptl_crystal_colour colourless
_exptl_crystal_density_diffrn 1.877
_exptl_crystal_density_method 'not measured'
_exptl_crystal_description plate
_exptl_crystal_F_000 568
_exptl_crystal_size_max 0.30
_exptl_crystal_size_mid 0.17
_exptl_crystal_size_min 0.08
_refine_diff_density_max 0.503
_refine_diff_density_min -0.516
_refine_diff_density_rms 0.077
_refine_ls_extinction_method none
_refine_ls_goodness_of_fit_ref 1.072
_refine_ls_hydrogen_treatment constr
_refine_ls_matrix_type full
_refine_ls_number_parameters 73
_refine_ls_number_reflns 1883
_refine_ls_number_restraints 0
_refine_ls_restrained_S_all 1.072
_refine_ls_R_factor_all 0.0238
_refine_ls_R_factor_gt 0.0198
_refine_ls_shift/su_max 0.000
_refine_ls_shift/su_mean 0.000
_refine_ls_structure_factor_coef Fsqd
_refine_ls_weighting_details 'calc w=1/[\s^2^(Fo^2^)+(0.0212P)^2^+0.2574P] where P=(Fo^2^+2Fc^2^)/3'
_refine_ls_weighting_scheme calc
_refine_ls_wR_factor_gt 0.0465
_refine_ls_wR_factor_ref 0.0485
_reflns_number_gt 1721
_reflns_number_total 1883
_reflns_threshold_expression >2sigma(I)
_cod_data_source_file ic403169z_si_003.cif
_cod_data_source_block jh301013
_cod_depositor_comments 'Adding full bibliography for 4337882--4337887.cif.'
_cod_original_sg_symbol_H-M Pnma
_cod_database_code 4337885

loop_
_symmetry_equiv_pos_as_xyz
'x, y, z'
'-x+1/2, -y, z+1/2'
'x+1/2, -y+1/2, -z+1/2'
'-x, y+1/2, -z'
'-x, -y, -z'
'x-1/2, y, -z-1/2'
'-x-1/2, y-1/2, z-1/2'
'x, -y-1/2, z'

loop_
_atom_site_label
_atom_site_type_symbol
_atom_site_fract_x
_atom_site_fract_y
_atom_site_fract_z
_atom_site_U_iso_or_equiv
_atom_site_adp_type
_atom_site_occupancy
_atom_site_symmetry_multiplicity
_atom_site_calc_flag
_atom_site_refinement_flags
Ru1 Ru 0.191489(13) 0.2500 0.064334(12) 0.01809(5) Uani 1 2 d S
C1 C 0.2399(2) 0.2500 -0.11870(16) 0.0245(4) Uani 1 2 d S
C2 C 0.29684(14) 0.3819(2) -0.06593(12) 0.0292(3) Uani 1 1 d .
H2A H 0.2771 0.4843 -0.0844 0.035 Uiso 1 1 calc R
C3 C 0.38880(15) 0.3299(2) 0.01946(14) 0.0361(4) Uani 1 1 d .
H3A H 0.4415 0.3926 0.0684 0.043 Uiso 1 1 calc R
C6 C -0.00379(14) 0.16962(17) 0.11262(12) 0.0271(3) Uani 1 1 d .
H6A H -0.0561 0.1064 0.0638 0.033 Uiso 1 1 calc R
C7 C 0.08809(15) 0.11986(18) 0.19842(12) 0.0285(3) Uani 1 1 d .
H7A H 0.1081 0.0175 0.2170 0.034 Uiso 1 1 calc R
C8 C 0.1448(2) 0.2500 0.25156(17) 0.0297(4) Uani 1 2 d S
H8A H 0.2093 0.2500 0.3120 0.036 Uiso 1 2 calc SR
C12 C 0.1892(2) 0.2500 -0.35060(19) 0.0286(4) Uani 1 2 d S
N13 N 0.2384(3) 0.2500 -0.44087(16) 0.0432(5) Uani 1 2 d S
S11 S 0.10795(6) 0.2500 -0.21929(5) 0.03568(14) Uani 1 2 d S

loop_
_atom_site_aniso_label
_atom_site_aniso_U_11
_atom_site_aniso_U_22
_atom_site_aniso_U_33
_atom_site_aniso_U_23
_atom_site_aniso_U_13
_atom_site_aniso_U_12
Ru1 0.01953(8) 0.01705(8) 0.01768(8) 0.000 0.00090(5) 0.000
C1 0.0276(9) 0.0267(10) 0.0192(8) 0.000 0.0047(7) 0.000
C2 0.0329(8) 0.0256(8) 0.0292(8) 0.0019(6) 0.0105(5) -0.0062(6)
C3 0.0243(7) 0.0493(11) 0.0346(7) -0.0030(7) 0.0040(6) -0.0121(7)
C6 0.0244(6) 0.0307(8) 0.0263(6) -0.0018(6) 0.0054(5) -0.0057(5)
C7 0.0356(7) 0.0246(7) 0.0253(6) 0.0066(6) 0.0062(5) -0.0010(6)
C8 0.0359(11) 0.0363(12) 0.0169(8) 0.000 -0.0018(8) 0.000
C12 0.0354(11) 0.0274(11) 0.0231(9) 0.000 -0.0013(7) 0.000
N13 0.0505(13) 0.0518(16) 0.0274(10) 0.000 0.0052(8) 0.000
S11 0.0285(3) 0.0546(4) 0.0240(2) 0.000 0.00320(19) 0.000

loop_
_atom_type_symbol
_atom_type_description
_atom_type_scat_dispersion_real
_atom_type_scat_dispersion_imag
_atom_type_scat_source
C C 0.0033 0.0016 'International Tables Vol C Tables 4.2.6.8 and 6.1.1.4'
H H 0.0000 0.0000 'International Tables Vol C Tables 4.2.6.8 and 6.1.1.4'
N N 0.0061 0.0033 'International Tables Vol C Tables 4.2.6.8 and 6.1.1.4'
S S 0.1246 0.1234 'International Tables Vol C Tables 4.2.6.8 and 6.1.1.4'
Ru Ru -1.2594 0.8363 'International Tables Vol C Tables 4.2.6.8 and 6.1.1.4'

loop_
_geom_angle_atom_site_label_1
_geom_angle_atom_site_label_2
_geom_angle_atom_site_label_3
_geom_angle
_geom_angle_site_symmetry_1
_geom_angle_site_symmetry_3
C1 Ru1 C2 38.87(5) . .
C1 Ru1 C2 38.87(5) . 8_565
C2 Ru1 C2 65.01(10) . 8_565
C1 Ru1 C8 179.26(8) . .
C2 Ru1 C8 140.74(5) . .
C2 Ru1 C8 140.74(5) 8_565 .
C1 Ru1 C7 142.32(5) . .
C2 Ru1 C7 178.72(6) . .
C2 Ru1 C7 115.65(6) 8_565 .
C8 Ru1 C7 38.05(5) . .
C1 Ru1 C7 142.32(5) . 8_565
C2 Ru1 C7 115.66(6) . 8_565
C2 Ru1 C7 178.72(6) 8_565 8_565
C8 Ru1 C7 38.05(5) . 8_565
C7 Ru1 C7 63.66(8) . 8_565
C1 Ru1 C6 117.06(6) . .
C2 Ru1 C6 142.92(6) . .
C2 Ru1 C6 116.62(6) 8_565 .
C8 Ru1 C6 63.63(7) . .
C7 Ru1 C6 38.02(6) . .
C7 Ru1 C6 63.60(6) 8_565 .
C1 Ru1 C6 117.06(6) . 8_565
C2 Ru1 C6 116.62(6) . 8_565
C2 Ru1 C6 142.92(6) 8_565 8_565
C8 Ru1 C6 63.63(7) . 8_565
C7 Ru1 C6 63.60(6) . 8_565
C7 Ru1 C6 38.02(6) 8_565 8_565
C6 Ru1 C6 37.97(8) . 8_565
C1 Ru1 C3 64.01(7) . 8_565
C2 Ru1 C3 63.90(6) . 8_565
C2 Ru1 C3 38.15(6) 8_565 8_565
C8 Ru1 C3 115.30(7) . 8_565
C7 Ru1 C3 115.85(6) . 8_565
C7 Ru1 C3 140.90(6) 8_565 8_565
C6 Ru1 C3 142.19(7) . 8_565
C6 Ru1 C3 178.86(6) 8_565 8_565
C1 Ru1 C3 64.02(7) . .
C2 Ru1 C3 38.15(6) . .
C2 Ru1 C3 63.90(6) 8_565 .
C8 Ru1 C3 115.30(7) . .
C7 Ru1 C3 140.90(6) . .
C7 Ru1 C3 115.85(6) 8_565 .
C6 Ru1 C3 178.86(6) . .
C6 Ru1 C3 142.19(7) 8_565 .
C3 Ru1 C3 37.61(10) 8_565 .
C2 C1 C2 108.77(19) . 8_565
C2 C1 S11 125.42(10) . .
C2 C1 S11 125.42(10) 8_565 .
C2 C1 Ru1 71.71(9) . .
C2 C1 Ru1 71.71(9) 8_565 .
S11 C1 Ru1 117.04(10) . .
C3 C2 C1 106.83(16) . .
C3 C2 Ru1 71.79(8) . .
C1 C2 Ru1 69.41(9) . .
C3 C2 H2A 126.6 . .
C1 C2 H2A 126.6 . .
Ru1 C2 H2A 123.9 . .
C3 C3 C2 108.79(10) 8_565 .
C3 C3 Ru1 71.19(5) 8_565 .
C2 C3 Ru1 70.06(8) . .
C3 C3 H3A 125.6 8_565 .
C2 C3 H3A 125.6 . .
Ru1 C3 H3A 124.7 . .
C6 C6 C7 108.02(9) 8_565 .
C6 C6 Ru1 71.01(4) 8_565 .
C7 C6 Ru1 70.90(8) . .
C6 C6 H6A 126.0 8_565 .
C7 C6 H6A 126.0 . .
Ru1 C6 H6A 123.7 . .
C6 C7 C8 107.99(14) . .
C6 C7 Ru1 71.08(8) . .
C8 C7 Ru1 70.97(10) . .
C6 C7 H7A 126.0 . .
C8 C7 H7A 126.0 . .
Ru1 C7 H7A 123.6 . .
C7 C8 C7 107.97(18) . 8_565
C7 C8 Ru1 70.98(9) . .
C7 C8 Ru1 70.98(9) 8_565 .
C7 C8 H8A 126.0 . .
C7 C8 H8A 126.0 8_565 .
Ru1 C8 H8A 123.7 . .
N13 C12 S11 177.1(2) . .
C12 S11 C1 101.36(10) . .

loop_
_geom_bond_atom_site_label_1
_geom_bond_atom_site_label_2
_geom_bond_distance
_geom_bond_site_symmetry_2
Ru1 C1 2.1357(18) .
Ru1 C2 2.1662(14) .
Ru1 C2 2.1662(14) 8_565
Ru1 C8 2.1782(19) .
Ru1 C7 2.1784(14) .
Ru1 C7 2.1784(14) 8_565
Ru1 C6 2.1807(13) .
Ru1 C6 2.1808(13) 8_565
Ru1 C3 2.1890(14) 8_565
Ru1 C3 2.1890(14) .
C1 C2 1.432(2) .
C1 C2 1.432(2) 8_565
C1 S11 1.763(2) .
C2 C3 1.423(2) .
C2 H2A 0.9500 .
C3 C3 1.411(4) 8_565
C3 H3A 0.9500 .
C6 C6 1.419(3) 8_565
C6 C7 1.420(2) .
C6 H6A 0.9500 .
C7 C8 1.4203(19) .
C7 H7A 0.9500 .
C8 C7 1.4203(19) 8_565
C8 H8A 0.9500 .
C12 N13 1.141(3) .
C12 S11 1.705(2) .

loop_
_geom_torsion_atom_site_label_1
_geom_torsion_atom_site_label_2
_geom_torsion_atom_site_label_3
_geom_torsion_atom_site_label_4
_geom_torsion
_geom_torsion_site_symmetry_1
_geom_torsion_site_symmetry_4
C2 Ru1 C1 C2 -117.79(18) 8_565 .
C8 Ru1 C1 C2 -58.89(9) . .
C7 Ru1 C1 C2 -179.26(9) . .
C7 Ru1 C1 C2 61.47(16) 8_565 .
C6 Ru1 C1 C2 142.53(10) . .
C6 Ru1 C1 C2 99.68(11) 8_565 .
C3 Ru1 C1 C2 -79.91(11) 8_565 .
C3 Ru1 C1 C2 -37.88(10) . .
C2 Ru1 C1 C2 117.79(18) . 8_565
C8 Ru1 C1 C2 58.89(9) . 8_565
C7 Ru1 C1 C2 -61.47(16) . 8_565
C7 Ru1 C1 C2 179.26(9) 8_565 8_565
C6 Ru1 C1 C2 -99.68(11) . 8_565
C6 Ru1 C1 C2 -142.54(10) 8_565 8_565
C3 Ru1 C1 C2 37.88(10) 8_565 8_565
C3 Ru1 C1 C2 79.91(11) . 8_565
C2 Ru1 C1 S11 -121.11(9) . .
C2 Ru1 C1 S11 121.11(9) 8_565 .
C8 Ru1 C1 S11 180.000(2) . .
C7 Ru1 C1 S11 59.64(9) . .
C7 Ru1 C1 S11 -59.64(9) 8_565 .
C6 Ru1 C1 S11 21.43(5) . .
C6 Ru1 C1 S11 -21.43(5) 8_565 .
C3 Ru1 C1 S11 158.99(6) 8_565 .
C3 Ru1 C1 S11 -158.99(6) . .
C2 C1 C2 C3 -0.1(2) 8_565 .
S11 C1 C2 C3 173.10(13) . .
Ru1 C1 C2 C3 62.46(10) . .
C2 C1 C2 Ru1 -62.52(12) 8_565 .
S11 C1 C2 Ru1 110.64(15) . .
C1 Ru1 C2 C3 -116.68(15) . .
C2 Ru1 C2 C3 -78.91(10) 8_565 .
C8 Ru1 C2 C3 62.32(15) . .
C7 Ru1 C2 C3 43(3) . .
C7 Ru1 C2 C3 99.88(11) 8_565 .
C6 Ru1 C2 C3 179.37(10) . .
C6 Ru1 C2 C3 142.42(10) 8_565 .
C3 Ru1 C2 C3 -36.45(11) 8_565 .
C2 Ru1 C2 C1 37.78(11) 8_565 .
C8 Ru1 C2 C1 179.00(10) . .
C7 Ru1 C2 C1 159(3) . .
C7 Ru1 C2 C1 -143.44(10) 8_565 .
C6 Ru1 C2 C1 -63.95(14) . .
C6 Ru1 C2 C1 -100.90(11) 8_565 .
C3 Ru1 C2 C1 80.23(11) 8_565 .
C3 Ru1 C2 C1 116.68(15) . .
C1 C2 C3 C3 0.04(12) . 8_565
Ru1 C2 C3 C3 60.95(4) . 8_565
C1 C2 C3 Ru1 -60.91(11) . .
C1 Ru1 C3 C3 -80.44(4) . 8_565
C2 Ru1 C3 C3 -119.04(9) . 8_565
C2 Ru1 C3 C3 -36.97(6) 8_565 8_565
C8 Ru1 C3 C3 99.26(4) . 8_565
C7 Ru1 C3 C3 62.33(9) . 8_565
C7 Ru1 C3 C3 141.63(6) 8_565 8_565
C6 Ru1 C3 C3 81(3) . 8_565
C6 Ru1 C3 C3 178.17(9) 8_565 8_565
C1 Ru1 C3 C2 38.60(9) . .
C2 Ru1 C3 C2 82.08(13) 8_565 .
C8 Ru1 C3 C2 -141.69(9) . .
C7 Ru1 C3 C2 -178.62(10) . .
C7 Ru1 C3 C2 -99.32(11) 8_565 .
C6 Ru1 C3 C2 -160(3) . .
C6 Ru1 C3 C2 -62.79(13) 8_565 .
C3 Ru1 C3 C2 119.04(9) 8_565 .
C1 Ru1 C6 C6 -100.12(4) . 8_565
C2 Ru1 C6 C6 -60.84(9) . 8_565
C2 Ru1 C6 C6 -143.92(6) 8_565 8_565
C8 Ru1 C6 C6 80.18(4) . 8_565
C7 Ru1 C6 C6 117.73(8) . 8_565
C7 Ru1 C6 C6 37.49(5) 8_565 8_565
C3 Ru1 C6 C6 178.17(9) 8_565 8_565
C3 Ru1 C6 C6 99(3) . 8_565
C1 Ru1 C6 C7 142.14(8) . .
C2 Ru1 C6 C7 -178.57(10) . .
C2 Ru1 C6 C7 98.35(10) 8_565 .
C8 Ru1 C6 C7 -37.56(8) . .
C7 Ru1 C6 C7 -80.24(12) 8_565 .
C6 Ru1 C6 C7 -117.73(8) 8_565 .
C3 Ru1 C6 C7 60.43(12) 8_565 .
C3 Ru1 C6 C7 -19(3) . .
C6 C6 C7 C8 0.06(14) 8_565 .
Ru1 C6 C7 C8 61.72(12) . .
C6 C6 C7 Ru1 -61.66(4) 8_565 .
C1 Ru1 C7 C6 -63.40(14) . .
C2 Ru1 C7 C6 138(3) . .
C2 Ru1 C7 C6 -101.12(9) 8_565 .
C8 Ru1 C7 C6 117.63(14) . .
C7 Ru1 C7 C6 80.09(9) 8_565 .
C6 Ru1 C7 C6 37.45(9) 8_565 .
C3 Ru1 C7 C6 -143.66(9) 8_565 .
C3 Ru1 C7 C6 179.42(10) . .
C1 Ru1 C7 C8 178.97(11) . .
C2 Ru1 C7 C8 20(3) . .
C2 Ru1 C7 C8 141.26(10) 8_565 .
C7 Ru1 C7 C8 -37.54(11) 8_565 .
C6 Ru1 C7 C8 -117.63(14) . .
C6 Ru1 C7 C8 -80.18(11) 8_565 .
C3 Ru1 C7 C8 98.71(11) 8_565 .
C3 Ru1 C7 C8 61.79(14) . .
C6 C7 C8 C7 -0.1(2) . 8_565
Ru1 C7 C8 C7 61.69(14) . 8_565
C6 C7 C8 Ru1 -61.79(10) . .
C1 Ru1 C8 C7 -121.18(10) . .
C2 Ru1 C8 C7 -179.30(9) . .
C2 Ru1 C8 C7 -63.06(16) 8_565 .
C7 Ru1 C8 C7 117.65(18) 8_565 .
C6 Ru1 C8 C7 37.53(10) . .
C6 Ru1 C8 C7 80.12(11) 8_565 .
C3 Ru1 C8 C7 -100.29(11) 8_565 .
C3 Ru1 C8 C7 -142.06(10) . .
C1 Ru1 C8 C7 121.18(10) . 8_565
C2 Ru1 C8 C7 63.06(16) . 8_565
C2 Ru1 C8 C7 179.30(9) 8_565 8_565
C7 Ru1 C8 C7 -117.65(18) . 8_565
C6 Ru1 C8 C7 -80.12(11) . 8_565
C6 Ru1 C8 C7 -37.53(10) 8_565 8_565
C3 Ru1 C8 C7 142.07(10) 8_565 8_565
C3 Ru1 C8 C7 100.29(11) . 8_565
N13 C12 S11 C1 180.000(5) . .
C2 C1 S11 C12 93.98(15) . .
C2 C1 S11 C12 -93.98(15) 8_565 .
Ru1 C1 S11 C12 180.0 . .
